data_4504507
loop_
_publ_author_name
'Ramon, Gaelle'
'Coleman, Anthony W.'
'Nassimbeni, Luigi R.'

_publ_section_title
;
 Inclusion of Terpenes bypara-Acyl Calix[4]arenes
;
_journal_issue 1
_journal_name_full 'Crystal Growth &amp; Design'
_journal_page_first 132
_journal_paper_doi 10.1021/cg050240w
_journal_volume 6
_journal_year 2006
_chemical_formula_moiety C52H64O8.C4H8O
_chemical_formula_sum 'C52 H72 O9'
_chemical_formula_weight 889.18
_chemical_melting_point 120
_chemical_name_common none
_chemical_name_systematic
; 
 p-hexanoyl calix[4]arene. tetrahydrofurane
;
_space_group_IT_number 126
_symmetry_cell_setting tetragonal
_symmetry_space_group_name_Hall '-P 4a 2bc'
_symmetry_space_group_name_H-M 'P 4/n n c :2'
_atom_sites_solution_hydrogens geom
_atom_sites_solution_primary direct
_atom_sites_solution_secondary difmap
_audit_creation_method SHELXL-97
_cell_angle_alpha 90.00
_cell_angle_beta 90.00
_cell_angle_gamma 90.00
_cell_formula_units_Z 4
_cell_length_a 15.433(2)
_cell_length_b 15.433(2)
_cell_length_c 22.654(5)
_cell_measurement_reflns_used 2853
_cell_measurement_temperature 173(2)
_cell_measurement_theta_max 27.48
_cell_measurement_theta_min 1.02
_cell_volume 5395.7(15)
_computing_cell_refinement 'Collect (Nonius, 2000)'
_computing_data_collection 'Collect (Nonius, 2000)'
_computing_data_reduction 'Collect (Nonius, 2000)'
_computing_molecular_graphics 'WebLab ViewerPro (1997)'
_computing_publication_material 'SHELXL-97 (Sheldrick, 1997)'
_computing_structure_refinement 'SHELXL-97 (Sheldrick, 1997)'
_computing_structure_solution 'SHELXS-97 (Sheldrick, 1990)'
_diffrn_ambient_temperature 173(2)
_diffrn_measured_fraction_theta_full 0.949
_diffrn_measured_fraction_theta_max 0.949
_diffrn_measurement_device_type 'Nonius Kappa CCD'
_diffrn_measurement_method 'Combination of phi and omega'
_diffrn_radiation_monochromator graphite
_diffrn_radiation_source 'fine-focus sealed tube'
_diffrn_radiation_type MoK\a
_diffrn_radiation_wavelength 0.71073
_diffrn_reflns_av_R_equivalents 0.1055
_diffrn_reflns_av_sigmaI/netI 0.0488
_diffrn_reflns_limit_h_max 19
_diffrn_reflns_limit_h_min -18
_diffrn_reflns_limit_k_max 18
_diffrn_reflns_limit_k_min -19
_diffrn_reflns_limit_l_max 27
_diffrn_reflns_limit_l_min -28
_diffrn_reflns_number 36087
_diffrn_reflns_theta_full 27.14
_diffrn_reflns_theta_max 27.14
_diffrn_reflns_theta_min 1.87
_exptl_absorpt_coefficient_mu 0.069
_exptl_crystal_colour yellow
_exptl_crystal_density_diffrn 1.035
_exptl_crystal_density_meas ?
_exptl_crystal_density_method 'not measured'
_exptl_crystal_description 'clear plates'
_exptl_crystal_F_000 1824
_exptl_crystal_size_max 0.1
_exptl_crystal_size_mid 0.1
_exptl_crystal_size_min 0.1
_refine_diff_density_max 0.593
_refine_diff_density_min -0.323
_refine_diff_density_rms 0.088
_refine_ls_extinction_method none
_refine_ls_goodness_of_fit_ref 1.321
_refine_ls_hydrogen_treatment mixed
_refine_ls_matrix_type full
_refine_ls_number_parameters 189
_refine_ls_number_reflns 2853
_refine_ls_number_restraints 2
_refine_ls_restrained_S_all 1.321
_refine_ls_R_factor_all 0.1955
_refine_ls_R_factor_gt 0.1158
_refine_ls_shift/su_max 0.092
_refine_ls_shift/su_mean 0.009
_refine_ls_structure_factor_coef Fsqd
_refine_ls_weighting_details 'calc w=1/[\s^2^(Fo^2^)+(0.2000P)^2^+0.0000P] where P=(Fo^2^+2Fc^2^)/3'
_refine_ls_weighting_scheme calc
_refine_ls_wR_factor_gt 0.3284
_refine_ls_wR_factor_ref 0.3789
_reflns_number_gt 1482
_reflns_number_total 2853
_reflns_threshold_expression >2sigma(I)
_cod_data_source_file cg050240wsi20050817_011314.cif
_cod_data_source_block c:\progra~1\xseed\c6\c6thf-2
_cod_depositor_comments
;
The following automatic conversions were performed:

'_symmetry_cell_setting' value 'Tetragonal' changed to 'tetragonal'
according to /home/saulius/struct/CIF-dictionaries/cif_core.dic
dictionary named 'cif_core.dic' version 2.4.1 from 2010-06-29.

Automatic conversion script
Id: cif_fix_values 1715 2011-07-08 13:25:40Z adriana 

The following automatic conversions were performed:

'_exptl_crystal_density_meas' value 'not measured' was changed to '?'
- the value is perceived as not measured.

Automatic conversion script
Id: cif_fix_values 3008 2015-01-20 13:52:24Z robertas 
;
_cod_original_cell_volume 5395.9(15)
_cod_original_sg_symbol_H-M P4/nnc
_cod_database_code 4504507

loop_
_symmetry_equiv_pos_as_xyz
'x, y, z'
'-y+1/2, x, z'
'-x+1/2, -y+1/2, z'
'y, -x+1/2, z'
'x, -y+1/2, -z+1/2'
'-x+1/2, y, -z+1/2'
'y, x, -z+1/2'
'-y+1/2, -x+1/2, -z+1/2'
'-x, -y, -z'
'y-1/2, -x, -z'
'x-1/2, y-1/2, -z'
'-y, x-1/2, -z'
'-x, y-1/2, z-1/2'
'x-1/2, -y, z-1/2'
'-y, -x, z-1/2'
'y-1/2, x-1/2, z-1/2'

loop_
_atom_site_label
_atom_site_type_symbol
_atom_site_fract_x
_atom_site_fract_y
_atom_site_fract_z
_atom_site_U_iso_or_equiv
_atom_site_adp_type
_atom_site_occupancy
_atom_site_symmetry_multiplicity
_atom_site_calc_flag
_atom_site_refinement_flags
O1 O 0.28515(15) 0.12972(15) 0.30946(11) 0.0565(9) Uani 1 1 d .
H1 H 0.2338 0.1280 0.2972 0.068 Uiso 1 1 calc R
O2 O 0.39387(18) -0.04656(19) 0.54879(13) 0.0732(10) Uani 1 1 d .
C3 C 0.3739(2) 0.0796(2) 0.38661(16) 0.0484(10) Uani 1 1 d .
C4 C 0.3817(2) 0.0351(2) 0.43903(17) 0.0506(10) Uani 1 1 d .
C5 C 0.2191(2) 0.0434(2) 0.38625(16) 0.0481(10) Uani 1 1 d .
C6 C 0.2917(2) 0.0834(2) 0.36081(15) 0.0478(10) Uani 1 1 d .
C7 C 0.2308(2) -0.0002(2) 0.43890(17) 0.0529(11) Uani 1 1 d .
C8 C 0.3116(2) -0.0036(2) 0.46680(17) 0.0557(11) Uani 1 1 d .
C9 C 0.4492(2) 0.1290(2) 0.35999(16) 0.0526(10) Uani 1 1 d .
C10 C 0.3223(3) -0.0453(2) 0.52557(18) 0.0611(11) Uani 1 1 d .
C11 C 0.2466(3) -0.0828(4) 0.5567(2) 0.0888(16) Uani 1 1 d .
H11A H 0.1999 -0.0388 0.5562 0.107 Uiso 1 1 calc R
H11B H 0.2259 -0.1326 0.5330 0.107 Uiso 1 1 calc R
C12 C 0.1764(5) -0.1457(7) 0.6490(4) 0.156(4) Uani 1 1 d .
C13 C 0.2562(5) -0.1125(5) 0.6174(3) 0.137(3) Uani 1 1 d .
H13A H 0.2801 -0.0639 0.6408 0.164 Uiso 1 1 calc R
H13B H 0.3001 -0.1594 0.6177 0.164 Uiso 1 1 calc R
C2 C 0.3274(12) 0.1817(9) 0.5601(8) 0.128(7) Uani 0.50 1 d P
C14 C 0.2646(9) 0.1383(10) 0.5822(6) 0.055(4) Uani 0.25 1 d P
C15 C 0.1830(7) -0.1595(15) 0.7155(7) 0.204(10) Uani 0.50 1 d PD
C16 C 0.1014(6) -0.2133(18) 0.7395(6) 0.244(18) Uani 0.50 1 d PD
C17 C 0.1348(15) -0.048(3) 0.6680(7) 0.30(2) Uani 0.50 1 d PD
C18 C 0.0765(10) -0.073(2) 0.7245(6) 0.31(2) Uani 0.50 1 d PD
C19 C 0.3043(13) 0.242(3) 0.5314(11) 0.27(2) Uani 0.50 1 d P
H11 H 0.434(2) 0.043(2) 0.4571(15) 0.051(9) Uiso 1 1 d .
H20 H 0.181(2) -0.024(2) 0.4575(14) 0.044(9) Uiso 1 1 d .

loop_
_atom_site_aniso_label
_atom_site_aniso_U_11
_atom_site_aniso_U_22
_atom_site_aniso_U_33
_atom_site_aniso_U_23
_atom_site_aniso_U_13
_atom_site_aniso_U_12
O1 0.0536(15) 0.0594(16) 0.0566(17) 0.0011(12) -0.0104(11) -0.0052(10)
O2 0.0580(17) 0.080(2) 0.081(2) 0.0101(14) -0.0167(14) 0.0088(14)
C3 0.042(2) 0.0407(19) 0.062(2) -0.0105(16) -0.0099(16) 0.0055(14)
C4 0.041(2) 0.047(2) 0.064(2) -0.0051(17) -0.0077(18) 0.0033(16)
C5 0.048(2) 0.0362(18) 0.060(2) -0.0004(16) -0.0095(16) 0.0006(15)
C6 0.056(2) 0.0362(19) 0.051(2) -0.0027(15) -0.0045(16) 0.0013(15)
C7 0.045(2) 0.046(2) 0.068(3) 0.0029(17) -0.0046(18) -0.0002(17)
C8 0.059(2) 0.045(2) 0.063(2) 0.0007(17) -0.0121(19) 0.0059(17)
C9 0.049(2) 0.045(2) 0.064(2) -0.0085(16) 0.0002(17) 0.0023(16)
C10 0.054(2) 0.057(2) 0.073(3) 0.0084(19) -0.011(2) 0.0059(18)
C11 0.075(3) 0.105(4) 0.087(4) 0.028(3) -0.018(3) 0.002(3)
C12 0.103(5) 0.270(11) 0.096(5) 0.021(6) 0.005(4) -0.004(6)
C13 0.123(5) 0.181(7) 0.108(4) 0.049(4) 0.008(4) -0.009(5)
C2 0.135(14) 0.076(8) 0.174(14) -0.004(8) -0.070(12) 0.007(9)
C14 0.033(7) 0.063(9) 0.068(9) 0.029(7) -0.003(7) -0.007(7)
C15 0.070(7) 0.41(3) 0.127(11) 0.149(16) 0.020(7) 0.040(12)
C16 0.053(6) 0.61(6) 0.067(11) 0.121(16) 0.016(6) 0.025(13)
C17 0.16(2) 0.61(6) 0.122(16) 0.03(3) -0.014(13) -0.19(3)
C18 0.097(11) 0.73(6) 0.095(10) 0.127(19) -0.022(8) -0.15(2)
C19 0.21(3) 0.25(3) 0.35(3) -0.20(3) 0.22(3) -0.16(3)

loop_
_atom_type_symbol
_atom_type_description
_atom_type_scat_dispersion_real
_atom_type_scat_dispersion_imag
_atom_type_scat_source
C C 0.0033 0.0016 'International Tables Vol C Tables 4.2.6.8 and 6.1.1.4'
H H 0.0000 0.0000 'International Tables Vol C Tables 4.2.6.8 and 6.1.1.4'
O O 0.0106 0.0060 'International Tables Vol C Tables 4.2.6.8 and 6.1.1.4'

loop_
_geom_angle_atom_site_label_1
_geom_angle_atom_site_label_2
_geom_angle_atom_site_label_3
_geom_angle
_geom_angle_site_symmetry_1
_geom_angle_site_symmetry_3
C4 C3 C6 117.4(3) . .
C4 C3 C9 121.8(3) . .
C6 C3 C9 120.6(3) . .
C3 C4 C8 122.5(3) . .
C7 C5 C6 117.7(3) . .
C7 C5 C9 119.7(3) . 4
C6 C5 C9 122.5(3) . 4
O1 C6 C3 116.3(3) . .
O1 C6 C5 121.4(3) . .
C3 C6 C5 122.3(3) . .
C5 C7 C8 121.7(4) . .
C4 C8 C7 118.3(3) . .
C4 C8 C10 120.4(3) . .
C7 C8 C10 121.3(4) . .
C3 C9 C5 111.2(3) . 2
O2 C10 C11 120.0(4) . .
O2 C10 C8 119.5(4) . .
C11 C10 C8 120.5(3) . .
C13 C11 C10 119.4(5) . .
C13 C12 C15 117.4(8) . .
C13 C12 C17 97.3(9) . .
C15 C12 C17 84.1(12) . .
C11 C13 C12 118.0(7) . .
C19 C2 C14 113.4(17) . .
C19 C2 C14 67.2(14) . 2
C14 C2 C14 127(2) . 2
C19 C2 C19 51.8(19) . 4
C14 C2 C19 64.9(17) . 4
C14 C2 C19 110.0(11) 2 4
C2 C14 C2 109.6(14) . 4
C2 C14 C19 64.2(19) . 4
C2 C14 C19 47.3(16) 4 4
C12 C15 C16 110.8(11) . .
C16 C16 C15 127.5(11) 5_546 .
C18 C17 C12 101(3) . .
C2 C19 C19 77(3) . 4
C2 C19 C19 143.7(13) . 2
C19 C19 C19 90.000(4) 4 2
C2 C19 C2 114(2) . 2
C19 C19 C2 130(2) 4 2
C19 C19 C2 51(3) 2 2
C2 C19 C14 65.4(19) . 2
C19 C19 C14 127.9(16) 4 2
C19 C19 C14 100(3) 2 2
C2 C19 C14 51.0(11) 2 2
C2 C19 C19 114(2) . 3
C19 C19 C19 45.000(4) 4 3
C19 C19 C19 45.000(8) 2 3
C2 C19 C19 91(3) 2 3
C14 C19 C19 123.6(18) 2 3

loop_
_geom_bond_atom_site_label_1
_geom_bond_atom_site_label_2
_geom_bond_distance
_geom_bond_site_symmetry_2
O1 C6 1.369(4) .
O2 C10 1.223(4) .
C3 C4 1.377(5) .
C3 C6 1.398(5) .
C3 C9 1.515(5) .
C4 C8 1.387(5) .
C5 C7 1.381(5) .
C5 C6 1.403(5) .
C5 C9 1.517(5) 4
C7 C8 1.399(5) .
C8 C10 1.488(6) .
C9 C5 1.517(5) 2
C10 C11 1.482(7) .
C11 C13 1.458(8) .
C12 C13 1.513(11) .
C12 C15 1.526(16) .
C12 C17 1.70(5) .
C2 C19 1.19(4) .
C2 C14 1.28(2) .
C2 C14 1.47(2) 2
C2 C19 1.48(4) 4
C14 C2 1.47(2) 4
C14 C19 1.49(3) 4
C15 C16 1.603(10) .
C16 C16 1.23(5) 5_546
C17 C18 1.613(10) .
C19 C19 1.20(3) 4
C19 C19 1.20(3) 2
C19 C2 1.48(4) 2
C19 C14 1.49(3) 2
C19 C19 1.69(5) 3
